data_4107402
loop_
_publ_author_name
'De-Liang Long'
'Carsten Streb'
'Yu-Fei Song'
'Scott Mitchell'
'Leroy Cronin'

_publ_section_title
;
 Unravelling the Complexities of Polyoxometalates in Solution Using Mass
 Spectrometry: Protonation versus Heteroatom Inclusion
;
_journal_name_full 'Journal of the American Chemical Society'
_journal_page_first 1830
_journal_page_last 1832
_journal_paper_doi 10.1021/ja075940z
_journal_volume 130
_journal_year 2008
_chemical_formula_sum 'C102 H225 N9 O62 P2 W18'
_chemical_formula_weight 5941.15
_chemical_name_systematic
;
 ?
;
_space_group_IT_number 31
_symmetry_cell_setting monoclinic
_symmetry_space_group_name_Hall 'P 2ac -2'
_symmetry_space_group_name_H-M 'P m n 21'
_atom_sites_solution_hydrogens geom
_atom_sites_solution_primary direct
_atom_sites_solution_secondary difmap
_audit_creation_method SHELXL-97
_cell_angle_alpha 90.00
_cell_angle_beta 90.00
_cell_angle_gamma 90.00
_cell_formula_units_Z 2
_cell_length_a 26.780(4)
_cell_length_b 15.516(2)
_cell_length_c 19.956(3)
_cell_measurement_reflns_used 5205
_cell_measurement_temperature 100(2)
_cell_measurement_theta_max 22.5
_cell_measurement_theta_min 2.5
_cell_volume 8292(2)
_computing_cell_refinement 'Apex 2'
_computing_data_collection 'Apex 2'
_computing_data_reduction 'Apex 2'
_computing_structure_refinement 'SHELXL-97 (Sheldrick, 1997)'
_computing_structure_solution 'SHELXS-97 (Sheldrick, 1997)'
_diffrn_ambient_temperature 100(2)
_diffrn_measured_fraction_theta_full 0.991
_diffrn_measured_fraction_theta_max 0.991
_diffrn_measurement_device_type 'Bruker Apex2'
_diffrn_measurement_method '\w & \p scans'
_diffrn_radiation_monochromator graphite
_diffrn_radiation_source 'fine-focus sealed tube'
_diffrn_radiation_type MoK\a
_diffrn_radiation_wavelength 0.71073
_diffrn_reflns_av_R_equivalents 0.0336
_diffrn_reflns_av_sigmaI/netI 0.0444
_diffrn_reflns_limit_h_max 29
_diffrn_reflns_limit_h_min -29
_diffrn_reflns_limit_k_max 14
_diffrn_reflns_limit_k_min -17
_diffrn_reflns_limit_l_max 21
_diffrn_reflns_limit_l_min -20
_diffrn_reflns_number 28029
_diffrn_reflns_theta_full 23.02
_diffrn_reflns_theta_max 23.02
_diffrn_reflns_theta_min 1.27
_diffrn_standards_decay_% none
_exptl_absorpt_coefficient_mu 12.521
_exptl_absorpt_correction_T_max 0.3674
_exptl_absorpt_correction_T_min 0.1885
_exptl_absorpt_correction_type empirical
_exptl_absorpt_process_details SADABS
_exptl_crystal_colour colourless
_exptl_crystal_density_diffrn 2.380
_exptl_crystal_density_meas ?
_exptl_crystal_description block
_exptl_crystal_F_000 5516
_exptl_crystal_size_max 0.20
_exptl_crystal_size_mid 0.12
_exptl_crystal_size_min 0.10
_refine_diff_density_max 2.47
_refine_diff_density_min -1.17
_refine_diff_density_rms 0.22
_refine_ls_abs_structure_details 'Flack H D (1983), Acta Cryst. A39, 876-881'
_refine_ls_abs_structure_Flack 0.015(19)
_refine_ls_extinction_coef none
_refine_ls_extinction_method none
_refine_ls_goodness_of_fit_ref 1.060
_refine_ls_hydrogen_treatment riding
_refine_ls_matrix_type full
_refine_ls_number_parameters 622
_refine_ls_number_reflns 10851
_refine_ls_number_restraints 37
_refine_ls_restrained_S_all 1.058
_refine_ls_R_factor_all 0.0524
_refine_ls_R_factor_gt 0.0416
_refine_ls_shift/su_max 0.001
_refine_ls_shift/su_mean 0.000
_refine_ls_structure_factor_coef Fsqd
_refine_ls_weighting_details 'calc w=1/[\s^2^(Fo^2^)+(0.0591P)^2^+86.4389P] where P=(Fo^2^+2Fc^2^)/3'
_refine_ls_weighting_scheme calc
_refine_ls_wR_factor_gt 0.1054
_refine_ls_wR_factor_ref 0.1143
_reflns_number_gt 9450
_reflns_number_total 10851
_reflns_threshold_expression >2sigma(I)
_cod_data_source_file ja075940z-file003.cif
_cod_data_source_block TBA6P2W18O62
_cod_depositor_comments
;
The following automatic conversions were performed:

'_exptl_crystal_density_meas' value 'none' was changed to '?' - the
value is perceived as not measured.

Automatic conversion script
Id: cif_fix_values 3008 2015-01-20 13:52:24Z robertas 
;
_cod_original_cell_volume 8292.0(19)
_cod_database_code 4107402

loop_
_symmetry_equiv_pos_as_xyz
'x, y, z'
'-x+1/2, -y, z+1/2'
'x+1/2, -y, z+1/2'
'-x, y, z'

loop_
_atom_site_label
_atom_site_type_symbol
_atom_site_fract_x
_atom_site_fract_y
_atom_site_fract_z
_atom_site_U_iso_or_equiv
_atom_site_adp_type
_atom_site_occupancy
_atom_site_symmetry_multiplicity
_atom_site_calc_flag
_atom_site_refinement_flags
_atom_site_disorder_assembly
_atom_site_disorder_group
W1 W 0.43025(3) 0.18262(5) 0.03532(4) 0.0342(2) Uani 1 1 d . . .
W2 W 0.42989(3) 0.15927(5) 0.20165(4) 0.0344(2) Uani 1 1 d . . .
W3 W 0.43009(3) 0.39942(6) -0.03800(4) 0.03356(19) Uani 1 1 d . . .
W4 W 0.31686(3) 0.31705(5) 0.04669(4) 0.0389(2) Uani 1 1 d . . .
W5 W 0.43038(3) 0.57334(5) 0.06018(4) 0.0392(2) Uani 1 1 d . . .
W6 W 0.43027(4) 0.35074(6) 0.31032(4) 0.0453(2) Uani 1 1 d . . .
W7 W 0.43007(4) 0.54732(6) 0.24330(5) 0.0470(2) Uani 1 1 d . . .
W8 W 0.31692(3) 0.29592(5) 0.21458(4) 0.0413(2) Uani 1 1 d . . .
W9 W 0.31710(3) 0.49432(5) 0.14441(5) 0.0446(2) Uani 1 1 d . . .
P1 P 0.42638(12) 0.3684(3) 0.1353(2) 0.0163(8) Uani 1 1 d . . .
O1 O 0.3628(4) 0.2042(8) 0.2026(7) 0.038(3) Uani 1 1 d . . .
O2 O 0.5000 0.1499(12) 0.1942(10) 0.041(5) Uani 1 2 d S . .
O3 O 0.5000 0.4169(12) -0.0416(10) 0.041(5) Uani 1 2 d S . .
O4 O 0.5000 0.1666(11) 0.0449(9) 0.039(4) Uani 1 2 d S . .
O5 O 0.5000 0.3661(12) 0.3178(9) 0.039(4) Uani 1 2 d S . .
O6 O 0.2899(4) 0.2729(8) 0.1286(7) 0.043(3) Uani 1 1 d . . .
O7 O 0.4426(4) 0.2747(7) 0.1285(6) 0.029(3) Uani 1 1 d . . .
O8 O 0.3626(4) 0.3774(8) -0.0091(7) 0.036(3) Uani 1 1 d . . .
O9 O 0.3632(4) 0.2242(7) 0.0440(6) 0.032(3) Uani 1 1 d . . .
O10 O 0.4420(5) 0.4075(7) 0.2042(6) 0.035(3) Uani 1 1 d . . .
O11 O 0.4416(5) 0.5803(7) 0.1538(8) 0.044(4) Uani 1 1 d . . .
O12 O 0.3621(6) 0.3379(9) 0.2768(7) 0.048(4) Uani 1 1 d . . .
O13 O 0.4433(5) 0.4242(8) 0.0745(6) 0.036(3) Uani 1 1 d . . .
O14 O 0.4210(5) 0.6769(9) 0.0372(9) 0.055(4) Uani 1 1 d . . .
O15 O 0.3672(3) 0.3674(8) 0.1350(7) 0.031(3) Uani 1 1 d . . .
O16 O 0.4428(5) 0.2454(9) 0.2688(6) 0.039(3) Uani 1 1 d . . .
O17 O 0.3627(4) 0.5420(8) 0.0839(7) 0.041(3) Uani 1 1 d . . .
O18 O 0.5000 0.5683(10) 0.0448(11) 0.046(5) Uani 1 2 d S . .
O19 O 0.3635(5) 0.5238(9) 0.2135(7) 0.051(4) Uani 1 1 d . . .
O20 O 0.5000 0.5410(11) 0.2562(10) 0.044(5) Uani 1 2 d S . .
O21 O 0.4194(5) 0.1069(9) -0.0261(8) 0.053(4) Uani 1 1 d . . .
O22 O 0.2913(6) 0.4091(7) 0.2045(7) 0.049(4) Uani 1 1 d . . .
O23 O 0.2889(5) 0.4256(9) 0.0718(7) 0.045(3) Uani 1 1 d . . .
O24 O 0.4197(4) 0.3922(9) -0.1199(7) 0.039(3) Uani 1 1 d . . .
O25 O 0.2735(5) 0.2855(10) -0.0098(7) 0.055(4) Uani 1 1 d . . .
O26 O 0.4200(4) 0.1162(9) 0.1143(7) 0.046(4) Uani 1 1 d . . .
O27 O 0.4438(5) 0.2827(9) -0.0153(7) 0.043(3) Uani 1 1 d . . .
O28 O 0.4194(5) 0.5175(9) -0.0262(7) 0.046(4) Uiso 1 1 d . . .
O29 O 0.4186(6) 0.3230(11) 0.3893(8) 0.069(5) Uani 1 1 d . . .
O30 O 0.2721(6) 0.2514(10) 0.2636(8) 0.060(4) Uani 1 1 d . . .
O31 O 0.4192(6) 0.6411(12) 0.2836(9) 0.070(5) Uani 1 1 d . . .
O32 O 0.4188(5) 0.0680(10) 0.2502(8) 0.052(4) Uani 1 1 d . . .
O33 O 0.4205(5) 0.4752(9) 0.3166(7) 0.051(4) Uani 1 1 d . . .
O34 O 0.2713(5) 0.5723(10) 0.1536(9) 0.066(5) Uani 1 1 d . . .
N1 N 0.2159(9) 0.0545(15) 0.1182(13) 0.091(7) Uiso 1 1 d . . .
N2 N 0.2229(7) 0.5151(13) 0.3488(10) 0.064(5) Uiso 1 1 d . . .
N3 N 0.5000 0.8613(19) 0.1770(15) 0.066(8) Uiso 1 2 d S . .
N4 N 0.5000 0.321(2) 0.5534(19) 0.094(11) Uiso 1 2 d S . .
N5 N 0.4716(18) 0.216(3) 0.7351(18) 0.095(16) Uiso 0.50 1 d PD . .
N6 N 0.3622(11) 0.0987(19) 0.4959(13) 0.035(7) Uiso 0.50 1 d PD . .
N7 N 0.421(2) 0.720(5) -0.127(4) 0.14(2) Uiso 0.50 1 d PD . .
C1 C 0.1730(10) -0.0075(19) 0.1412(17) 0.095(9) Uiso 1 1 d D . .
H1A H 0.1521 -0.0200 0.1014 0.113 Uiso 1 1 calc R . .
H1B H 0.1886 -0.0625 0.1549 0.113 Uiso 1 1 calc R . .
C2 C 0.1388(15) 0.020(3) 0.197(2) 0.093(15) Uiso 0.60 1 d PD . .
H2A H 0.1245 0.0773 0.1860 0.112 Uiso 0.60 1 calc PR . .
H2B H 0.1580 0.0254 0.2388 0.112 Uiso 0.60 1 calc PR . .
C3 C 0.097(2) -0.044(4) 0.206(3) 0.096(18) Uiso 0.50 1 d PD . .
H3A H 0.0719 -0.0378 0.1699 0.115 Uiso 0.50 1 calc PR . .
H3B H 0.1102 -0.1036 0.2047 0.115 Uiso 0.50 1 calc PR . .
C4 C 0.073(3) -0.028(7) 0.273(4) 0.17(4) Uiso 0.50 1 d PD . .
H4A H 0.0444 -0.0676 0.2785 0.248 Uiso 0.50 1 calc PR . .
H4B H 0.0606 0.0316 0.2746 0.248 Uiso 0.50 1 calc PR . .
H4C H 0.0970 -0.0376 0.3087 0.248 Uiso 0.50 1 calc PR . .
C5 C 0.1971(11) 0.1376(18) 0.0863(13) 0.086(8) Uiso 1 1 d D . .
H5A H 0.1741 0.1661 0.1183 0.103 Uiso 1 1 calc R . .
H5B H 0.2259 0.1765 0.0796 0.103 Uiso 1 1 calc R . .
C6 C 0.1705(11) 0.1281(16) 0.0208(13) 0.086(9) Uiso 1 1 d D . .
H6A H 0.1939 0.1044 -0.0130 0.103 Uiso 1 1 calc R . .
H6B H 0.1426 0.0869 0.0259 0.103 Uiso 1 1 calc R . .
C7 C 0.1509(11) 0.2119(17) -0.0030(14) 0.090(9) Uiso 1 1 d D . .
H7A H 0.1778 0.2557 -0.0009 0.107 Uiso 1 1 calc R . .
H7B H 0.1235 0.2309 0.0268 0.107 Uiso 1 1 calc R . .
C8 C 0.1318(15) 0.205(3) -0.0741(16) 0.151(16) Uiso 1 1 d D . .
H8A H 0.1183 0.2613 -0.0881 0.227 Uiso 1 1 calc R . .
H8B H 0.1054 0.1618 -0.0763 0.227 Uiso 1 1 calc R . .
H8C H 0.1592 0.1890 -0.1039 0.227 Uiso 1 1 calc R . .
C9 C 0.2450(13) 0.080(2) 0.1774(17) 0.104(11) Uiso 1 1 d . . .
H9A H 0.2727 0.1173 0.1626 0.125 Uiso 1 1 calc R . .
H9B H 0.2233 0.1142 0.2072 0.125 Uiso 1 1 calc R . .
C10 C 0.2661(19) 0.009(3) 0.216(2) 0.161(18) Uiso 1 1 d . . .
H10A H 0.2952 -0.0150 0.1922 0.193 Uiso 1 1 calc R . .
H10B H 0.2409 -0.0375 0.2204 0.193 Uiso 1 1 calc R . .
C11 C 0.2828(15) 0.037(3) 0.2884(18) 0.120(12) Uiso 1 1 d . . .
H11A H 0.3074 0.0848 0.2846 0.144 Uiso 1 1 calc R . .
H11B H 0.2535 0.0594 0.3133 0.144 Uiso 1 1 calc R . .
C12 C 0.3058(16) -0.036(3) 0.327(2) 0.154(17) Uiso 1 1 d . . .
H12A H 0.3160 -0.0159 0.3713 0.231 Uiso 1 1 calc R . .
H12B H 0.3350 -0.0577 0.3025 0.231 Uiso 1 1 calc R . .
H12C H 0.2813 -0.0825 0.3317 0.231 Uiso 1 1 calc R . .
C13 C 0.2491(11) 0.0042(19) 0.0693(15) 0.089(9) Uiso 1 1 d D . .
H13A H 0.2625 -0.0460 0.0941 0.107 Uiso 1 1 calc R . .
H13B H 0.2269 -0.0190 0.0339 0.107 Uiso 1 1 calc R . .
C14 C 0.2925(12) 0.047(2) 0.0346(17) 0.113(11) Uiso 1 1 d D . .
H14A H 0.2806 0.1013 0.0148 0.136 Uiso 1 1 calc R . .
H14B H 0.3177 0.0613 0.0690 0.136 Uiso 1 1 calc R . .
C15 C 0.3176(14) -0.004(2) -0.0189(19) 0.126(13) Uiso 1 1 d D . .
C17 C 0.2075(9) 0.4730(13) 0.4074(12) 0.060(6) Uiso 1 1 d D . .
H17A H 0.1706 0.4769 0.4106 0.071 Uiso 1 1 calc R . .
H17B H 0.2216 0.5041 0.4464 0.071 Uiso 1 1 calc R . .
C18 C 0.2222(10) 0.3798(14) 0.4124(13) 0.082(8) Uiso 1 1 d D . .
H18A H 0.2585 0.3748 0.4040 0.098 Uiso 1 1 calc R . .
H18B H 0.2047 0.3470 0.3769 0.098 Uiso 1 1 calc R . .
C19 C 0.2104(15) 0.340(2) 0.4794(16) 0.122(12) Uiso 1 1 d D . .
H19A H 0.1740 0.3429 0.4870 0.146 Uiso 1 1 calc R . .
H19B H 0.2270 0.3737 0.5150 0.146 Uiso 1 1 calc R . .
C20 C 0.2269(17) 0.246(2) 0.486(2) 0.159(17) Uiso 1 1 d D . .
H20A H 0.2180 0.2244 0.5300 0.238 Uiso 1 1 calc R . .
H20B H 0.2631 0.2424 0.4793 0.238 Uiso 1 1 calc R . .
H20C H 0.2101 0.2116 0.4512 0.238 Uiso 1 1 calc R . .
C21 C 0.2073(8) 0.4783(15) 0.2848(11) 0.057(6) Uiso 1 1 d . . .
H21A H 0.2251 0.4229 0.2788 0.068 Uiso 1 1 calc R . .
H21B H 0.2186 0.5174 0.2487 0.068 Uiso 1 1 calc R . .
C22 C 0.1511(11) 0.461(2) 0.2745(15) 0.084(8) Uiso 1 1 d . . .
H22A H 0.1384 0.4239 0.3109 0.100 Uiso 1 1 calc R . .
H22B H 0.1326 0.5166 0.2762 0.100 Uiso 1 1 calc R . .
C23 C 0.1430(18) 0.421(3) 0.212(2) 0.156(17) Uiso 1 1 d D . .
H23A H 0.1537 0.4660 0.1796 0.187 Uiso 1 1 calc R . .
H23B H 0.1061 0.4201 0.2084 0.187 Uiso 1 1 calc R . .
C24 C 0.1566(18) 0.344(3) 0.178(2) 0.071(14) Uiso 0.50 1 d PD . .
H24A H 0.1450 0.3463 0.1311 0.106 Uiso 0.50 1 calc PR . .
H24B H 0.1413 0.2941 0.2001 0.106 Uiso 0.50 1 calc PR . .
H24C H 0.1930 0.3372 0.1781 0.106 Uiso 0.50 1 calc PR . .
C25 C 0.2027(8) 0.6086(13) 0.3527(10) 0.043(5) Uiso 1 1 d . . .
H25A H 0.1659 0.6062 0.3555 0.052 Uiso 1 1 calc R . .
H25B H 0.2150 0.6350 0.3947 0.052 Uiso 1 1 calc R . .
C26 C 0.2165(9) 0.6644(14) 0.2970(12) 0.066(7) Uiso 1 1 d D . .
H26A H 0.2005 0.6421 0.2557 0.079 Uiso 1 1 calc R . .
H26B H 0.2531 0.6612 0.2906 0.079 Uiso 1 1 calc R . .
C27 C 0.2019(13) 0.7573(18) 0.306(2) 0.131(13) Uiso 1 1 d D . .
H27A H 0.2308 0.7861 0.3268 0.157 Uiso 1 1 calc R . .
H27B H 0.1991 0.7815 0.2598 0.157 Uiso 1 1 calc R . .
C28 C 0.1576(11) 0.787(2) 0.3422(15) 0.094(10) Uiso 1 1 d D . .
H28A H 0.1566 0.8499 0.3423 0.141 Uiso 1 1 calc R . .
H28B H 0.1590 0.7656 0.3884 0.141 Uiso 1 1 calc R . .
H28C H 0.1275 0.7644 0.3202 0.141 Uiso 1 1 calc R . .
C29 C 0.2781(10) 0.5200(19) 0.3451(13) 0.083(9) Uiso 1 1 d D . .
H29A H 0.2866 0.5512 0.3033 0.100 Uiso 1 1 calc R . .
H29B H 0.2907 0.4604 0.3399 0.100 Uiso 1 1 calc R . .
C30 C 0.3075(11) 0.5614(19) 0.4011(14) 0.093(10) Uiso 1 1 d D . .
H30A H 0.2851 0.6010 0.4259 0.111 Uiso 1 1 calc R . .
H30B H 0.3345 0.5967 0.3812 0.111 Uiso 1 1 calc R . .
C31 C 0.3307(15) 0.499(2) 0.4508(18) 0.133(14) Uiso 1 1 d D . .
H31A H 0.3043 0.4608 0.4689 0.160 Uiso 1 1 calc R . .
H31B H 0.3554 0.4626 0.4273 0.160 Uiso 1 1 calc R . .
C32 C 0.3557(16) 0.545(3) 0.508(2) 0.155(17) Uiso 1 1 d D . .
H32A H 0.3707 0.5023 0.5379 0.233 Uiso 1 1 calc R . .
H32B H 0.3311 0.5791 0.5321 0.233 Uiso 1 1 calc R . .
H32C H 0.3819 0.5827 0.4899 0.233 Uiso 1 1 calc R . .
C33 C 0.5000 0.926(3) 0.130(2) 0.093(12) Uiso 1 2 d SD . .
C34 C 0.5000 0.901(4) 0.057(2) 0.17(3) Uiso 1 2 d SD . .
C35 C 0.5000 0.963(5) 0.001(4) 0.13(3) Uiso 0.60 2 d SPD . .
C37 C 0.4537(11) 0.8010(18) 0.1732(14) 0.083(8) Uiso 1 1 d . . .
C38 C 0.4035(12) 0.839(2) 0.1821(17) 0.099(10) Uiso 1 1 d . . .
C39 C 0.3614(11) 0.770(2) 0.1668(16) 0.094(9) Uiso 1 1 d D . .
C40 C 0.3108(14) 0.791(4) 0.193(3) 0.079(16) Uiso 0.50 1 d PD . .
C41 C 0.5000 0.904(2) 0.2463(17) 0.069(10) Uiso 1 2 d SD . .
C42 C 0.5000 0.842(2) 0.3044(16) 0.074(10) Uiso 1 2 d SD . .
C43 C 0.5000 0.895(3) 0.367(2) 0.105(15) Uiso 1 2 d SD . .
C45 C 0.5000 0.398(2) 0.4959(19) 0.074(11) Uiso 1 2 d SD . .
C46 C 0.5000 0.4890(19) 0.5207(16) 0.067(10) Uiso 1 2 d SD . .
C47 C 0.5000 0.542(2) 0.4581(18) 0.095(13) Uiso 1 2 d SD . .
C48 C 0.5000 0.638(2) 0.471(2) 0.103(14) Uiso 1 2 d SD . .
C49 C 0.4483(14) 0.325(3) 0.595(2) 0.132(14) Uiso 1 1 d D A .
C50 C 0.4016(15) 0.313(3) 0.557(2) 0.145(16) Uiso 1 1 d D . .
C51 C 0.3714(17) 0.326(4) 0.619(3) 0.12(2) Uiso 0.60 1 d PD A 1
C52' C 0.333(2) 0.250(4) 0.636(3) 0.066(16) Uiso 0.40 1 d P B 2
C52 C 0.3187(19) 0.306(4) 0.600(3) 0.072(18) Uiso 0.40 1 d PD A 1
C53 C 0.5000 0.236(3) 0.514(2) 0.085(12) Uiso 1 2 d SD . .
C54 C 0.4785(18) 0.161(3) 0.554(2) 0.083(17) Uiso 0.50 1 d PD . .
C55 C 0.5000 0.088(4) 0.513(3) 0.15(2) Uiso 1 2 d SD . .
C61 C 0.4830(14) 0.207(3) 0.7897(16) 0.054(12) Uiso 0.50 1 d PD . .
C62 C 0.5000 0.203(3) 0.8603(17) 0.081(11) Uiso 1 2 d SD . .
C63 C 0.3544(14) 0.130(2) 0.4459(14) 0.039(9) Uiso 0.50 1 d PD . .
C64 C 0.3399(15) 0.176(2) 0.3829(16) 0.044(10) Uiso 0.50 1 d PD . .
C65 C 0.461(2) 0.715(4) -0.147(3) 0.093(19) Uiso 0.50 1 d PD . .
C66 C 0.5000 0.665(5) -0.110(4) 0.11(3) Uiso 0.60 2 d SPD . .

loop_
_atom_site_aniso_label
_atom_site_aniso_U_11
_atom_site_aniso_U_22
_atom_site_aniso_U_33
_atom_site_aniso_U_23
_atom_site_aniso_U_13
_atom_site_aniso_U_12
W1 0.0359(5) 0.0322(4) 0.0346(5) -0.0074(4) -0.0023(4) -0.0012(3)
W2 0.0356(4) 0.0281(4) 0.0395(5) 0.0074(4) 0.0057(4) 0.0002(3)
W3 0.0258(4) 0.0493(5) 0.0256(4) 0.0081(3) -0.0007(3) 0.0004(4)
W4 0.0275(4) 0.0467(5) 0.0427(5) 0.0038(4) 0.0024(4) -0.0011(3)
W5 0.0376(5) 0.0263(4) 0.0536(6) 0.0103(4) 0.0037(4) 0.0036(3)
W6 0.0587(6) 0.0524(5) 0.0247(4) -0.0015(4) 0.0091(4) 0.0011(4)
W7 0.0579(6) 0.0363(5) 0.0467(5) -0.0137(4) 0.0080(5) 0.0044(4)
W8 0.0390(5) 0.0412(5) 0.0437(5) 0.0062(4) 0.0165(4) 0.0044(4)
W9 0.0367(4) 0.0357(5) 0.0613(6) 0.0051(4) 0.0123(4) 0.0078(4)
P1 0.0213(18) 0.0061(18) 0.022(2) 0.0012(16) 0.004(2) 0.0004(16)
O1 0.033(7) 0.033(7) 0.049(8) 0.009(6) 0.011(7) 0.006(5)
O2 0.043(11) 0.041(11) 0.039(11) 0.013(9) 0.000 0.000
O3 0.024(9) 0.052(12) 0.047(12) 0.003(9) 0.000 0.000
O4 0.041(11) 0.038(10) 0.037(11) -0.012(9) 0.000 0.000
O5 0.047(11) 0.051(12) 0.019(9) -0.002(9) 0.000 0.000
O6 0.024(6) 0.049(8) 0.057(9) 0.017(7) 0.017(7) 0.018(6)
O7 0.034(6) 0.030(7) 0.022(6) -0.009(5) -0.010(6) 0.002(5)
O8 0.023(7) 0.033(8) 0.050(8) 0.013(6) -0.006(6) 0.002(5)
O9 0.029(7) 0.036(7) 0.032(7) -0.003(6) -0.002(6) 0.002(5)
O10 0.053(8) 0.022(6) 0.031(7) -0.003(6) 0.010(6) -0.003(6)
O11 0.046(7) 0.012(7) 0.076(11) -0.011(6) 0.000(7) 0.014(5)
O12 0.062(10) 0.049(9) 0.035(8) 0.006(7) 0.023(7) 0.006(7)
O13 0.052(9) 0.034(7) 0.023(7) -0.002(5) 0.011(6) 0.012(6)
O14 0.044(8) 0.036(8) 0.087(12) 0.029(8) 0.005(8) -0.004(6)
O15 0.021(5) 0.038(7) 0.033(6) 0.002(5) 0.011(6) 0.006(5)
O16 0.052(9) 0.047(8) 0.020(7) -0.011(6) 0.005(6) -0.004(7)
O17 0.026(7) 0.045(8) 0.051(9) 0.013(7) 0.010(6) 0.000(5)
O18 0.047(11) 0.021(9) 0.070(15) 0.002(10) 0.000 0.000
O19 0.050(9) 0.046(8) 0.056(9) -0.013(7) 0.020(8) 0.017(7)
O20 0.064(13) 0.029(10) 0.040(11) -0.012(9) 0.000 0.000
O21 0.036(8) 0.050(9) 0.071(11) -0.036(8) -0.003(7) -0.017(6)
O22 0.076(10) 0.011(6) 0.060(9) 0.006(6) 0.034(8) 0.018(6)
O23 0.024(7) 0.065(9) 0.046(8) 0.015(7) 0.007(6) -0.005(6)
O24 0.026(7) 0.049(8) 0.042(8) 0.001(6) 0.014(6) 0.002(6)
O25 0.041(8) 0.065(10) 0.059(10) 0.022(8) 0.010(7) 0.013(7)
O26 0.034(7) 0.055(9) 0.050(9) 0.026(7) 0.000(6) -0.006(6)
O27 0.028(7) 0.061(9) 0.038(8) -0.003(7) -0.006(6) 0.005(6)
O29 0.076(11) 0.090(13) 0.041(9) -0.031(9) 0.005(8) -0.004(9)
O30 0.061(10) 0.057(9) 0.063(10) 0.003(8) 0.036(9) 0.006(8)
O31 0.062(10) 0.073(12) 0.075(12) -0.025(9) 0.012(9) -0.005(9)
O32 0.041(8) 0.065(10) 0.050(9) 0.024(8) 0.009(7) -0.001(7)
O33 0.064(10) 0.054(9) 0.035(8) -0.013(7) 0.010(7) 0.012(7)
O34 0.045(8) 0.065(11) 0.089(13) 0.000(9) 0.008(9) 0.023(7)

loop_
_atom_type_symbol
_atom_type_description
_atom_type_scat_dispersion_real
_atom_type_scat_dispersion_imag
_atom_type_scat_source
W W -0.8490 6.8722 'International Tables Vol C Tables 4.2.6.8 and 6.1.1.4'
P P 0.1023 0.0942 'International Tables Vol C Tables 4.2.6.8 and 6.1.1.4'
O O 0.0106 0.0060 'International Tables Vol C Tables 4.2.6.8 and 6.1.1.4'
N N 0.0061 0.0033 'International Tables Vol C Tables 4.2.6.8 and 6.1.1.4'
C C 0.0033 0.0016 'International Tables Vol C Tables 4.2.6.8 and 6.1.1.4'
H H 0.0000 0.0000 'International Tables Vol C Tables 4.2.6.8 and 6.1.1.4'

loop_
_geom_angle_atom_site_label_1
_geom_angle_atom_site_label_2
_geom_angle_atom_site_label_3
_geom_angle
_geom_angle_site_symmetry_1
_geom_angle_site_symmetry_3
O21 W1 O27 102.3(7) . .
O21 W1 O4 98.5(7) . .
O27 W1 O4 88.5(7) . .
O21 W1 O26 101.3(7) . .
O27 W1 O26 156.4(6) . .
O4 W1 O26 89.3(7) . .
O21 W1 O9 97.8(6) . .
O27 W1 O9 87.2(5) . .
O4 W1 O9 163.6(6) . .
O26 W1 O9 88.5(5) . .
O21 W1 O7 173.6(6) . .
O27 W1 O7 84.1(5) . .
O4 W1 O7 82.1(6) . .
O26 W1 O7 72.3(5) . .
O9 W1 O7 81.7(4) . .
O32 W2 O26 101.6(7) . .
O32 W2 O2 98.6(7) . .
O26 W2 O2 92.3(7) . .
O32 W2 O16 102.1(7) . .
O26 W2 O16 156.3(6) . .
O2 W2 O16 86.0(7) . .
O32 W2 O1 97.5(6) . .
O26 W2 O1 90.4(6) . .
O2 W2 O1 162.8(6) . .
O16 W2 O1 84.8(6) . .
O32 W2 O7 175.0(6) . .
O26 W2 O7 73.4(5) . .
O2 W2 O7 82.3(6) . .
O16 W2 O7 82.9(5) . .
O1 W2 O7 82.2(5) . .
O24 W3 O28 99.5(6) . .
O24 W3 O3 97.9(7) . .
O28 W3 O3 90.9(7) . .
O24 W3 O27 101.6(6) . .
O28 W3 O27 158.8(6) . .
O3 W3 O27 87.4(7) . .
O24 W3 O8 97.2(6) . .
O28 W3 O8 89.6(5) . .
O3 W3 O8 164.6(7) . .
O27 W3 O8 86.6(5) . .
O24 W3 O13 174.2(5) . .
O28 W3 O13 74.7(5) . .
O3 W3 O13 82.1(7) . .
O27 W3 O13 84.1(5) . .
O8 W3 O13 83.2(5) . .
O25 W4 O8 101.2(6) . .
O25 W4 O9 102.1(6) . .
O8 W4 O9 86.3(5) . .
O25 W4 O23 99.2(6) . .
O8 W4 O23 88.4(5) . .
O9 W4 O23 158.6(5) . .
O25 W4 O6 101.9(6) . .
O8 W4 O6 156.8(6) . .
O9 W4 O6 90.0(5) . .
O23 W4 O6 86.8(5) . .
O25 W4 O15 171.6(5) . .
O8 W4 O15 84.6(5) . .
O9 W4 O15 84.2(4) . .
O23 W4 O15 74.7(5) . .
O6 W4 O15 72.2(5) . .
O14 W5 O18 98.2(7) . .
O14 W5 O11 103.7(7) . .
O18 W5 O11 90.3(8) . .
O14 W5 O17 99.5(6) . .
O18 W5 O17 162.3(6) . .
O11 W5 O17 85.5(6) . .
O14 W5 O28 99.3(7) . .
O18 W5 O28 89.2(7) . .
O11 W5 O28 156.9(5) . .
O17 W5 O28 87.9(6) . .
O14 W5 O13 171.2(7) . .
O18 W5 O13 80.5(6) . .
O11 W5 O13 85.0(4) . .
O17 W5 O13 82.0(5) . .
O28 W5 O13 72.1(5) . .
O29 W6 O16 103.2(7) . .
O29 W6 O5 98.2(8) . .
O16 W6 O5 88.2(7) . .
O29 W6 O33 99.8(7) . .
O16 W6 O33 157.0(6) . .
O5 W6 O33 90.2(7) . .
O29 W6 O12 97.0(7) . .
O16 W6 O12 85.8(6) . .
O5 W6 O12 164.5(6) . .
O33 W6 O12 89.8(6) . .
O29 W6 O10 172.2(7) . .
O16 W6 O10 84.4(5) . .
O5 W6 O10 83.7(6) . .
O33 W6 O10 72.6(5) . .
O12 W6 O10 81.6(5) . .
O31 W7 O33 96.9(8) . .
O31 W7 O11 104.3(7) . .
O33 W7 O11 158.8(5) . .
O31 W7 O20 98.7(8) . .
O33 W7 O20 89.9(7) . .
O11 W7 O20 88.9(7) . .
O31 W7 O19 98.7(7) . .
O33 W7 O19 90.0(6) . .
O11 W7 O19 84.9(6) . .
O20 W7 O19 162.5(6) . .
O31 W7 O10 170.7(7) . .
O33 W7 O10 73.9(5) . .
O11 W7 O10 85.0(5) . .
O20 W7 O10 82.0(6) . .
O19 W7 O10 81.2(5) . .
O30 W8 O12 102.6(7) . .
O30 W8 O1 103.0(6) . .
O12 W8 O1 85.7(6) . .
O30 W8 O6 100.1(7) . .
O12 W8 O6 157.3(5) . .
O1 W8 O6 89.5(6) . .
O30 W8 O22 100.5(7) . .
O12 W8 O22 89.0(7) . .
O1 W8 O22 156.4(5) . .
O6 W8 O22 86.6(6) . .
O30 W8 O15 169.8(6) . .
O12 W8 O15 85.1(5) . .
O1 W8 O15 84.2(5) . .
O6 W8 O15 72.4(5) . .
O22 W8 O15 72.5(5) . .
O34 W9 O17 104.7(7) . .
O34 W9 O19 102.5(7) . .
O17 W9 O19 87.0(6) . .
O34 W9 O22 99.2(7) . .
O17 W9 O22 156.1(5) . .
O19 W9 O22 87.0(7) . .
O34 W9 O23 100.7(7) . .
O17 W9 O23 89.4(6) . .
O19 W9 O23 156.7(5) . .
O22 W9 O23 87.0(6) . .
O34 W9 O15 168.8(6) . .
O17 W9 O15 84.8(5) . .
O19 W9 O15 83.7(5) . .
O22 W9 O15 71.5(5) . .
O23 W9 O15 73.1(5) . .
O7 P1 O13 112.3(7) . .
O7 P1 O10 111.9(7) . .
O13 P1 O10 113.1(6) . .
O7 P1 O15 106.0(6) . .
O13 P1 O15 107.1(7) . .
O10 P1 O15 106.0(7) . .
W8 O1 W2 151.3(7) . .
W2 O2 W2 167.4(12) . 4_655
W3 O3 W3 162.9(11) . 4_655
W1 O4 W1 160.9(11) . 4_655
W6 O5 W6 162.9(11) . 4_655
W8 O6 W4 124.2(6) . .
P1 O7 W2 129.4(7) . .
P1 O7 W1 127.3(6) . .
W2 O7 W1 90.5(4) . .
W4 O8 W3 150.1(7) . .
W4 O9 W1 150.4(7) . .
P1 O10 W6 128.4(6) . .
P1 O10 W7 128.4(7) . .
W6 O10 W7 91.7(4) . .
W7 O11 W5 153.2(7) . .
W8 O12 W6 151.1(8) . .
P1 O13 W3 128.4(7) . .
P1 O13 W5 126.7(6) . .
W3 O13 W5 91.3(4) . .
P1 O15 W4 125.4(7) . .
P1 O15 W8 125.0(7) . .
W4 O15 W8 91.2(4) . .
P1 O15 W9 123.5(6) . .
W4 O15 W9 90.6(4) . .
W8 O15 W9 90.8(3) . .
W6 O16 W2 152.5(8) . .
W9 O17 W5 150.3(8) . .
W5 O18 W5 160.7(13) . 4_655
W9 O19 W7 151.0(8) . .
W7 O20 W7 163.3(12) . 4_655
W8 O22 W9 125.1(7) . .
W4 O23 W9 121.6(7) . .
W2 O26 W1 123.6(7) . .
W1 O27 W3 150.9(7) . .
W3 O28 W5 121.6(7) . .
W7 O33 W6 121.7(7) . .
C9 N1 C5 107(2) . .
C9 N1 C13 110(2) . .
C5 N1 C13 111(2) . .
C9 N1 C1 108(2) . .
C5 N1 C1 114(2) . .
C13 N1 C1 107(2) . .
C17 N2 C21 117.6(19) . .
C17 N2 C29 111(2) . .
C21 N2 C29 105.2(18) . .
C17 N2 C25 106.9(17) . .
C21 N2 C25 108.1(17) . .
C29 N2 C25 107.5(19) . .
C33 N3 C41 108(3) . .
C33 N3 C37 114(2) . .
C41 N3 C37 107.7(18) . .
C33 N3 C37 114(2) . 4_655
C41 N3 C37 107.7(18) . 4_655
C37 N3 C37 106(3) . 4_655
C53 N4 C49 107(2) . .
C53 N4 C49 107(2) . 4_655
C49 N4 C49 117(4) . 4_655
C53 N4 C45 106(3) . .
C49 N4 C45 109(2) . .
C49 N4 C45 109(2) 4_655 .
C61 N5 N5 74(3) . 4_655
C61 N5 C61 32(3) . 4_655
N5 N5 C61 42.2(16) 4_655 4_655
C2 C1 N1 119(3) . .
C1 C2 C3 111(4) . .
C4 C3 C2 109(5) . .
C6 C5 N1 116(2) . .
C7 C6 C5 111(2) . .
C6 C7 C8 111(3) . .
C10 C9 N1 116(3) . .
C9 C10 C11 113(4) . .
C12 C11 C10 112(4) . .
C14 C13 N1 121(3) . .
C15 C14 C13 117(3) . .
N2 C17 C18 115(2) . .
C17 C18 C19 114(2) . .
C18 C19 C20 114(3) . .
N2 C21 C22 118(2) . .
C23 C22 C21 110(3) . .
C22 C23 C24 139(4) . .
C26 C25 N2 115.5(17) . .
C25 C26 C27 115(2) . .
C28 C27 C26 124(3) . .
N2 C29 C30 120(2) . .
C29 C30 C31 115(3) . .
C32 C31 C30 112(3) . .
N3 C33 C34 118(4) . .
C35 C34 C33 124(6) . .
C38 C37 N3 119(2) . .
C37 C38 C39 111(3) . .
C40 C39 C38 116(3) . .
C42 C41 N3 115(3) . .
C43 C42 C41 107(3) . .
C46 C45 N4 117(3) . .
C45 C46 C47 104(3) . .
C46 C47 C48 113(3) . .
C50 C49 N4 116(3) . .
C49 C50 C51 90(3) . .
C52 C51 C50 105(4) . .
C54 C53 C54 45(4) . 4_655
C54 C53 N4 113(3) . .
C54 C53 N4 113(3) 4_655 .
C54 C54 C53 68(2) 4_655 .
C54 C54 C55 68(2) 4_655 .
C53 C54 C55 98(4) . .
C54 C55 C54 45(4) . 4_655
C61 C61 N5 106(3) 4_655 .
C61 C61 C62 72.1(15) 4_655 .
N5 C61 C62 175(5) . .
C61 C61 N5 42.2(16) 4_655 4_655
N5 C61 N5 63(4) . 4_655
C62 C61 N5 114(3) . 4_655
C61 C62 C61 36(3) . 4_655
N6 C63 C64 175(4) . .
N7 C65 C66 120(6) . .
C65 C66 C65 89(6) . 4_655

loop_
_geom_bond_atom_site_label_1
_geom_bond_atom_site_label_2
_geom_bond_distance
_geom_bond_site_symmetry_2
W1 O21 1.722(12) .
W1 O27 1.887(14) .
W1 O4 1.894(3) .
W1 O26 1.904(13) .
W1 O9 1.915(11) .
W1 O7 2.367(11) .
W2 O32 1.741(14) .
W2 O26 1.885(15) .
W2 O2 1.889(2) .
W2 O16 1.924(12) .
W2 O1 1.928(11) .
W2 O7 2.335(12) .
W3 O24 1.662(14) .
W3 O28 1.869(14) .
W3 O3 1.893(3) .
W3 O27 1.903(14) .
W3 O8 1.927(12) .
W3 O13 2.305(12) .
W4 O25 1.690(16) .
W4 O8 1.902(12) .
W4 O9 1.903(11) .
W4 O23 1.911(14) .
W4 O6 1.915(13) .
W4 O15 2.351(13) .
W5 O14 1.690(13) .
W5 O18 1.891(4) .
W5 O11 1.896(15) .
W5 O17 1.936(12) .
W5 O28 1.951(14) .
W5 O13 2.357(12) .
W6 O29 1.663(17) .
W6 O16 1.863(13) .
W6 O5 1.888(3) .
W6 O33 1.953(14) .
W6 O12 1.955(15) .
W6 O10 2.315(13) .
W7 O31 1.689(16) .
W7 O33 1.860(15) .
W7 O11 1.883(15) .
W7 O20 1.893(3) .
W7 O19 1.914(15) .
W7 O10 2.327(11) .
W8 O30 1.695(14) .
W8 O12 1.852(15) .
W8 O1 1.894(11) .
W8 O6 1.895(14) .
W8 O22 1.897(11) .
W8 O15 2.359(12) .
W9 O34 1.733(13) .
W9 O17 1.869(12) .
W9 O19 1.912(15) .
W9 O22 1.913(12) .
W9 O23 1.951(14) .
W9 O15 2.390(11) .
P1 O7 1.524(12) .
P1 O13 1.557(13) .
P1 O10 1.561(14) .
P1 O15 1.586(9) .
O2 W2 1.889(2) 4_655
O3 W3 1.893(3) 4_655
O4 W1 1.894(3) 4_655
O5 W6 1.889(3) 4_655
O18 W5 1.891(4) 4_655
O20 W7 1.893(3) 4_655
N1 C9 1.47(4) .
N1 C5 1.52(3) .
N1 C13 1.53(3) .
N1 C1 1.57(3) .
N2 C17 1.40(3) .
N2 C21 1.46(3) .
N2 C29 1.48(3) .
N2 C25 1.55(3) .
N3 C33 1.37(5) .
N3 C41 1.53(5) .
N3 C37 1.56(3) .
N3 C37 1.56(3) 4_655
N4 C53 1.53(5) .
N4 C49 1.62(4) .
N4 C49 1.62(4) 4_655
N4 C45 1.66(5) .
N5 C61 1.142(19) .
N5 N5 1.52(10) 4_655
N5 C61 1.64(4) 4_655
N6 C63 1.131(18) .
N7 C65 1.15(2) .
C1 C2 1.500(19) .
C2 C3 1.51(2) .
C3 C4 1.50(2) .
C5 C6 1.495(18) .
C6 C7 1.481(18) .
C7 C8 1.511(19) .
C9 C10 1.46(5) .
C10 C11 1.57(5) .
C11 C12 1.51(5) .
C13 C14 1.504(18) .
C14 C15 1.485(19) .
C17 C18 1.502(18) .
C18 C19 1.508(19) .
C19 C20 1.520(19) .
C21 C22 1.54(3) .
C22 C23 1.42(5) .
C23 C24 1.426(19) .
C25 C26 1.46(3) .
C26 C27 1.503(18) .
C27 C28 1.468(18) .
C29 C30 1.511(18) .
C30 C31 1.517(19) .
C31 C32 1.496(19) .
C33 C34 1.50(2) .
C34 C35 1.49(2) .
C37 C38 1.48(4) .
C38 C39 1.59(4) .
C39 C40 1.486(19) .
C41 C42 1.506(19) .
C42 C43 1.497(19) .
C45 C46 1.497(19) .
C46 C47 1.498(19) .
C47 C48 1.51(2) .
C49 C50 1.481(19) .
C50 C51 1.50(2) .
C51 C52 1.50(2) .
C53 C54 1.51(2) .
C53 C54 1.51(2) 4_655
C54 C54 1.15(10) 4_655
C54 C55 1.51(2) .
C55 C54 1.51(2) 4_655
C61 C61 0.91(7) 4_655
C61 C62 1.482(19) .
C61 N5 1.64(4) 4_655
C62 C61 1.482(19) 4_655
C63 C64 1.496(19) .
C65 C66 1.51(2) .
C66 C65 1.51(2) 4_655
